data_7023789
loop_
_publ_author_name
'Fr\"omel, Silke'
'Kehr, Gerald'
'Fr\"ohlich, Roland'
'Daniliuc, Constantin G.'
'Erker, Gerhard'

_publ_section_title
;
 Reactions of dimethylzirconocene complexes with a vicinal frustrated P/B
 Lewis pair.
;
_journal_issue 40
_journal_name_full 'Dalton transactions (Cambridge, England : 2003)'
_journal_page_first 14531
_journal_page_last 14536
_journal_paper_doi 10.1039/c3dt52128a
_journal_volume 42
_journal_year 2013
_chemical_formula_sum 'C53 H51 B Cl2 F10 N O P Zr'
_chemical_formula_weight 1111.85
_chemical_name_systematic
; 
 ? 
;
_space_group_IT_number 14
_symmetry_cell_setting monoclinic
_symmetry_space_group_name_Hall '-P 2yn'
_symmetry_space_group_name_H-M 'P 1 21/n 1'
_atom_sites_solution_hydrogens geom
_atom_sites_solution_primary direct
_atom_sites_solution_secondary difmap
_audit_creation_method SHELXL-97
_cell_angle_alpha 90.00
_cell_angle_beta 100.9890(10)
_cell_angle_gamma 90.00
_cell_formula_units_Z 4
_cell_length_a 18.2150(2)
_cell_length_b 12.6017(2)
_cell_length_c 22.4162(3)
_cell_measurement_reflns_used 10109
_cell_measurement_temperature 223(2)
_cell_measurement_theta_max 28.28
_cell_measurement_theta_min 4.08
_cell_volume 5051.07(12)
_computing_cell_refinement 'Collect (Nonius B.V., 1998)'
_computing_data_collection 'Collect (Nonius B.V., 1998)'
_computing_data_reduction 'Denzo-SMN (Otwinowski & Minor, 1997)'
_computing_molecular_graphics 'XP (BrukerAXS, 2000)'
_computing_publication_material 'SHELXL-97 (Sheldrick, 1997)'
_computing_structure_refinement 'SHELXL-97 (Sheldrick, 1997)'
_computing_structure_solution 'SHELXS-97 (Sheldrick, 1990)'
_diffrn_ambient_temperature 223(2)
_diffrn_measured_fraction_theta_full 0.983
_diffrn_measured_fraction_theta_max 0.983
_diffrn_measurement_device_type 'Nonius KappaCCD APEXII'
_diffrn_measurement_method '\w and \f scans'
_diffrn_radiation_monochromator 'Montel mirror'
_diffrn_radiation_source 'rotating anode Nonius FR591'
_diffrn_radiation_type MoK\a
_diffrn_radiation_wavelength 0.71073
_diffrn_reflns_av_R_equivalents 0.042
_diffrn_reflns_av_sigmaI/netI 0.0367
_diffrn_reflns_limit_h_max 21
_diffrn_reflns_limit_h_min -21
_diffrn_reflns_limit_k_max 14
_diffrn_reflns_limit_k_min -14
_diffrn_reflns_limit_l_max 26
_diffrn_reflns_limit_l_min -26
_diffrn_reflns_number 30888
_diffrn_reflns_theta_full 25.00
_diffrn_reflns_theta_max 25.00
_diffrn_reflns_theta_min 4.16
_exptl_absorpt_coefficient_mu 0.432
_exptl_absorpt_correction_T_max 0.9787
_exptl_absorpt_correction_T_min 0.9302
_exptl_absorpt_correction_type multi-scan
_exptl_absorpt_process_details 'Denzo (Otwinowski, Borek, Majewski & Minor, 2003)'
_exptl_crystal_colour colourless
_exptl_crystal_density_diffrn 1.462
_exptl_crystal_density_method 'not measured'
_exptl_crystal_description plate
_exptl_crystal_F_000 2272
_exptl_crystal_size_max 0.17
_exptl_crystal_size_mid 0.15
_exptl_crystal_size_min 0.05
_refine_diff_density_max 0.746
_refine_diff_density_min -0.429
_refine_diff_density_rms 0.058
_refine_ls_extinction_method none
_refine_ls_goodness_of_fit_ref 1.079
_refine_ls_hydrogen_treatment constr
_refine_ls_matrix_type full
_refine_ls_number_parameters 777
_refine_ls_number_reflns 8742
_refine_ls_number_restraints 380
_refine_ls_restrained_S_all 1.104
_refine_ls_R_factor_all 0.0688
_refine_ls_R_factor_gt 0.0529
_refine_ls_shift/su_max 0.001
_refine_ls_shift/su_mean 0.000
_refine_ls_structure_factor_coef Fsqd
_refine_ls_weighting_details 'calc w=1/[\s^2^(Fo^2^)+(0.0353P)^2^+8.8015P] where P=(Fo^2^+2Fc^2^)/3'
_refine_ls_weighting_scheme calc
_refine_ls_wR_factor_gt 0.1145
_refine_ls_wR_factor_ref 0.1270
_reflns_number_gt 7126
_reflns_number_total 8742
_reflns_threshold_expression >2sigma(I)
_cod_data_source_file c3dt52128a.txt
_cod_data_source_block erk7011
_cod_original_sg_symbol_H-M P21/n
_cod_database_code 7023789

loop_
_symmetry_equiv_pos_as_xyz
'x, y, z'
'-x+1/2, y+1/2, -z+1/2'
'-x, -y, -z'
'x-1/2, -y-1/2, z-1/2'

loop_
_atom_site_label
_atom_site_type_symbol
_atom_site_fract_x
_atom_site_fract_y
_atom_site_fract_z
_atom_site_U_iso_or_equiv
_atom_site_adp_type
_atom_site_occupancy
_atom_site_symmetry_multiplicity
_atom_site_calc_flag
_atom_site_refinement_flags
_atom_site_disorder_assembly
_atom_site_disorder_group
Zr1 Zr 0.77669(2) 1.88899(3) 0.852148(16) 0.04182(12) Uani 1 1 d D A .
C3 C 0.7783(8) 1.7358(8) 0.7946(6) 0.052(3) Uani 0.543(19) 1 d PDU A 1
H3A H 0.7722 1.7546 0.7519 0.078 Uiso 0.543(19) 1 calc PR A 1
H3B H 0.7378 1.6895 0.8004 0.078 Uiso 0.543(19) 1 calc PR A 1
H3C H 0.8257 1.6995 0.8073 0.078 Uiso 0.543(19) 1 calc PR A 1
C16 C 0.8657(8) 1.9698(14) 0.7909(6) 0.076(4) Uani 0.543(19) 1 d PDU A 1
H16 H 0.8489 1.9784 0.7489 0.091 Uiso 0.543(19) 1 calc PR A 1
C17 C 0.9024(7) 1.8805(11) 0.8195(8) 0.066(4) Uani 0.543(19) 1 d PDU A 1
H17 H 0.9155 1.8199 0.7994 0.079 Uiso 0.543(19) 1 calc PR A 1
C18 C 0.9165(5) 1.8954(13) 0.8822(7) 0.059(3) Uani 0.543(19) 1 d PDU A 1
H18 H 0.9383 1.8467 0.9122 0.071 Uiso 0.543(19) 1 calc PR A 1
C19 C 0.8915(7) 1.9989(13) 0.8912(6) 0.059(3) Uani 0.543(19) 1 d PDU A 1
H19 H 0.8965 2.0326 0.9292 0.071 Uiso 0.543(19) 1 calc PR A 1
C20 C 0.8582(7) 2.0444(8) 0.8361(9) 0.067(3) Uani 0.543(19) 1 d PDU A 1
H20 H 0.8354 2.1114 0.8302 0.080 Uiso 0.543(19) 1 calc PR A 1
C3A C 0.7564(9) 1.7501(10) 0.7853(7) 0.050(4) Uani 0.457(19) 1 d PDU A 2
H3A1 H 0.7555 1.7760 0.7444 0.075 Uiso 0.457(19) 1 calc PR A 2
H3A2 H 0.7089 1.7170 0.7872 0.075 Uiso 0.457(19) 1 calc PR A 2
H3A3 H 0.7963 1.6985 0.7958 0.075 Uiso 0.457(19) 1 calc PR A 2
C16A C 0.8611(9) 1.9923(14) 0.7985(7) 0.073(5) Uani 0.457(19) 1 d PDU A 2
H16A H 0.8384 2.0304 0.7638 0.087 Uiso 0.457(19) 1 calc PR A 2
C17A C 0.8869(9) 1.8883(14) 0.7992(9) 0.072(5) Uani 0.457(19) 1 d PDU A 2
H17A H 0.8850 1.8439 0.7653 0.086 Uiso 0.457(19) 1 calc PR A 2
C18A C 0.9164(7) 1.8616(14) 0.8598(10) 0.072(4) Uani 0.457(19) 1 d PDU A 2
H18A H 0.9369 1.7956 0.8737 0.086 Uiso 0.457(19) 1 calc PR A 2
C19A C 0.9098(8) 1.9502(19) 0.8958(6) 0.068(4) Uani 0.457(19) 1 d PDU A 2
H19A H 0.9265 1.9541 0.9381 0.082 Uiso 0.457(19) 1 calc PR A 2
C20A C 0.8750(9) 2.0312(11) 0.8595(9) 0.064(4) Uani 0.457(19) 1 d PDU A 2
H20A H 0.8628 2.0989 0.8724 0.076 Uiso 0.457(19) 1 calc PR A 2
P1 P 0.77148(5) 1.76263(7) 1.04509(4) 0.0354(2) Uani 1 1 d . A .
O1 O 0.78777(14) 1.90766(18) 0.95733(11) 0.0395(6) Uani 1 1 d . A .
N1 N 0.77770(17) 1.7468(2) 0.92010(13) 0.0402(7) Uani 1 1 d . A .
C1 C 0.8320(2) 1.6473(3) 1.06351(15) 0.0408(8) Uani 1 1 d . . .
H1A H 0.8063 1.5852 1.0430 0.049 Uiso 1 1 calc R . .
H1B H 0.8775 1.6586 1.0470 0.049 Uiso 1 1 calc R . .
C2 C 0.8547(2) 1.6223(3) 1.13149(15) 0.0392(8) Uani 1 1 d . . .
H2A H 0.8103 1.6016 1.1474 0.047 Uiso 1 1 calc R . .
H2B H 0.8758 1.6861 1.1532 0.047 Uiso 1 1 calc R . .
C4 C 0.9940(2) 1.5662(3) 1.12477(19) 0.0519(10) Uani 1 1 d . . .
H4A H 0.9854 1.5803 1.0815 0.078 Uiso 1 1 calc R . .
H4B H 1.0318 1.5116 1.1348 0.078 Uiso 1 1 calc R . .
H4C H 1.0108 1.6306 1.1469 0.078 Uiso 1 1 calc R . .
C5 C 0.78092(18) 1.8094(3) 0.96655(15) 0.0357(7) Uani 1 1 d . . .
C11 C 0.6729(3) 1.9585(6) 0.7714(2) 0.0850(17) Uani 1 1 d . A .
H11 H 0.6805 1.9563 0.7311 0.102 Uiso 1 1 calc R . .
C12 C 0.6400(3) 1.8784(5) 0.8011(3) 0.0832(16) Uani 1 1 d . . .
H12 H 0.6200 1.8140 0.7842 0.100 Uiso 1 1 calc R A .
C13 C 0.6427(2) 1.9128(4) 0.8606(2) 0.0595(11) Uani 1 1 d . A .
H13 H 0.6259 1.8747 0.8915 0.071 Uiso 1 1 calc R . .
C14 C 0.6746(2) 2.0128(4) 0.8662(2) 0.0600(11) Uani 1 1 d . A .
H14 H 0.6831 2.0546 0.9016 0.072 Uiso 1 1 calc R . .
C15 C 0.6918(3) 2.0407(4) 0.8116(2) 0.0715(13) Uani 1 1 d . A .
H15 H 0.7131 2.1055 0.8029 0.086 Uiso 1 1 calc R . .
C21 C 0.6702(2) 1.7471(3) 1.03409(16) 0.0389(8) Uani 1 1 d . . .
C22 C 0.6259(2) 1.8389(3) 1.01777(15) 0.0394(8) Uani 1 1 d . A .
C23 C 0.5488(2) 1.8276(3) 1.00215(16) 0.0464(9) Uani 1 1 d . . .
H23 H 0.5198 1.8878 0.9888 0.056 Uiso 1 1 calc R A .
C24 C 0.5133(2) 1.7323(3) 1.00547(19) 0.0525(10) Uani 1 1 d . A .
C25 C 0.5570(2) 1.6448(3) 1.02354(19) 0.0545(10) Uani 1 1 d . . .
H25 H 0.5331 1.5793 1.0262 0.065 Uiso 1 1 calc R A .
C26 C 0.6348(2) 1.6482(3) 1.03804(17) 0.0471(9) Uani 1 1 d . A .
C27 C 0.6550(2) 1.9520(3) 1.02062(17) 0.0435(9) Uani 1 1 d . . .
H27A H 0.6216 1.9955 0.9916 0.065 Uiso 1 1 calc R A .
H27B H 0.7046 1.9529 1.0108 0.065 Uiso 1 1 calc R . .
H27C H 0.6572 1.9800 1.0612 0.065 Uiso 1 1 calc R . .
C28 C 0.4290(3) 1.7259(4) 0.9908(2) 0.0757(14) Uani 1 1 d . . .
H28A H 0.4080 1.7945 0.9976 0.114 Uiso 1 1 calc R A .
H28B H 0.4121 1.6734 1.0168 0.114 Uiso 1 1 calc R . .
H28C H 0.4129 1.7055 0.9486 0.114 Uiso 1 1 calc R . .
C29 C 0.6744(3) 1.5457(3) 1.0578(2) 0.0698(13) Uani 1 1 d . . .
H29A H 0.6382 1.4930 1.0650 0.105 Uiso 1 1 calc R A .
H29B H 0.7107 1.5572 1.0949 0.105 Uiso 1 1 calc R . .
H29C H 0.6998 1.5206 1.0262 0.105 Uiso 1 1 calc R . .
C31 C 0.8049(2) 1.8637(3) 1.10145(16) 0.0404(8) Uani 1 1 d . . .
C32 C 0.8711(2) 1.9192(3) 1.09765(17) 0.0465(9) Uani 1 1 d . A .
C33 C 0.8919(3) 2.0041(3) 1.13682(19) 0.0582(11) Uani 1 1 d . . .
H33 H 0.9353 2.0424 1.1338 0.070 Uiso 1 1 calc R A .
C34 C 0.8513(3) 2.0342(3) 1.1800(2) 0.0618(12) Uani 1 1 d . A .
C35 C 0.7915(3) 1.9723(3) 1.18677(18) 0.0571(11) Uani 1 1 d . . .
H35 H 0.7658 1.9890 1.2182 0.068 Uiso 1 1 calc R A .
C36 C 0.7668(2) 1.8857(3) 1.14931(16) 0.0441(9) Uani 1 1 d . A .
C37 C 0.9259(2) 1.8868(4) 1.0584(2) 0.0668(13) Uani 1 1 d . . .
H37A H 0.9460 1.9497 1.0424 0.100 Uiso 1 1 calc R A .
H37B H 0.9005 1.8434 1.0250 0.100 Uiso 1 1 calc R . .
H37C H 0.9663 1.8465 1.0825 0.100 Uiso 1 1 calc R . .
C38 C 0.8754(4) 2.1279(4) 1.2213(2) 0.0918(19) Uani 1 1 d . . .
H38A H 0.9004 2.1026 1.2608 0.138 Uiso 1 1 calc R A .
H38B H 0.8318 2.1691 1.2258 0.138 Uiso 1 1 calc R . .
H38C H 0.9094 2.1722 1.2038 0.138 Uiso 1 1 calc R . .
C39 C 0.7041(2) 1.8196(4) 1.16505(18) 0.0568(11) Uani 1 1 d . . .
H39A H 0.7003 1.8322 1.2070 0.085 Uiso 1 1 calc R A .
H39B H 0.7143 1.7451 1.1595 0.085 Uiso 1 1 calc R . .
H39C H 0.6574 1.8390 1.1387 0.085 Uiso 1 1 calc R . .
B1 B 0.9165(2) 1.5261(3) 1.14351(18) 0.0388(9) Uani 1 1 d . . .
C41 C 0.8791(2) 1.4171(3) 1.10773(16) 0.0448(9) Uani 1 1 d . B .
F42 F 0.96585(18) 1.3969(3) 1.04151(13) 0.0866(9) Uani 1 1 d . B .
C42 C 0.9048(3) 1.3629(3) 1.0620(2) 0.0641(12) Uani 1 1 d D . .
C46 C 0.8163(3) 1.3701(3) 1.1234(2) 0.0594(11) Uani 1 1 d D . .
C43 C 0.8627(9) 1.2703(10) 1.0386(7) 0.058(3) Uani 0.54(3) 1 d PDU B 1
F43 F 0.8874(10) 1.2170(9) 0.9936(5) 0.089(3) Uani 0.54(3) 1 d PDU B 1
C44 C 0.7998(9) 1.2332(10) 1.0568(7) 0.059(3) Uani 0.54(3) 1 d PDU B 1
F44 F 0.7638(9) 1.1448(8) 1.0320(6) 0.089(3) Uani 0.54(3) 1 d PDU B 1
C45 C 0.7738(9) 1.2820(10) 1.1034(7) 0.053(3) Uani 0.54(3) 1 d PDU B 1
F45 F 0.7151(6) 1.2476(11) 1.1249(7) 0.077(3) Uani 0.54(3) 1 d PDU B 1
C43A C 0.8855(11) 1.2721(13) 1.0295(9) 0.063(4) Uani 0.46(3) 1 d PDU B 2
F43A F 0.9201(11) 1.2296(12) 0.9884(6) 0.088(4) Uani 0.46(3) 1 d PDU B 2
C44A C 0.8249(10) 1.2269(11) 1.0467(8) 0.058(4) Uani 0.46(3) 1 d PDU B 2
F44A F 0.7958(11) 1.1376(9) 1.0177(6) 0.085(4) Uani 0.46(3) 1 d PDU B 2
C45A C 0.7917(10) 1.2764(12) 1.0896(9) 0.055(4) Uani 0.46(3) 1 d PDU B 2
F45A F 0.7312(8) 1.2280(10) 1.1054(8) 0.075(3) Uani 0.46(3) 1 d PDU B 2
F46 F 0.78630(13) 1.4124(2) 1.16893(12) 0.0666(7) Uani 1 1 d . B .
C51 C 0.9385(2) 1.4923(3) 1.21672(16) 0.0420(8) Uani 1 1 d . . .
F52 F 1.00824(15) 1.3459(2) 1.19137(12) 0.0693(7) Uani 1 1 d . . .
C52 C 0.9846(2) 1.4060(3) 1.23408(18) 0.0514(10) Uani 1 1 d . . .
F53 F 1.05399(16) 1.2889(2) 1.30623(13) 0.0867(9) Uani 1 1 d . . .
C53 C 1.0106(2) 1.3749(4) 1.2936(2) 0.0609(12) Uani 1 1 d . . .
F54 F 1.01814(17) 1.4079(3) 1.39808(12) 0.0956(11) Uani 1 1 d . . .
C54 C 0.9910(3) 1.4337(4) 1.3391(2) 0.0644(13) Uani 1 1 d . . .
F55 F 0.92586(18) 1.5780(3) 1.37057(11) 0.0892(9) Uani 1 1 d . . .
C55 C 0.9454(3) 1.5193(4) 1.32534(18) 0.0593(11) Uani 1 1 d . . .
F56 F 0.87157(15) 1.6295(2) 1.25690(10) 0.0666(7) Uani 1 1 d . . .
C56 C 0.9192(2) 1.5452(3) 1.26537(17) 0.0494(9) Uani 1 1 d . . .
C61 C 0.7649(2) 1.6354(3) 0.91688(16) 0.0398(8) Uani 1 1 d . . .
C62 C 0.6928(2) 1.5959(3) 0.90482(19) 0.0515(10) Uani 1 1 d . A .
H62 H 0.6520 1.6426 0.9020 0.062 Uiso 1 1 calc R . .
C63 C 0.6802(2) 1.4883(3) 0.8969(2) 0.0563(11) Uani 1 1 d . . .
H63 H 0.6308 1.4628 0.8888 0.068 Uiso 1 1 calc R A .
C64 C 0.7388(2) 1.4172(3) 0.90072(17) 0.0493(10) Uani 1 1 d . A .
C65 C 0.8105(2) 1.4580(3) 0.91179(17) 0.0474(9) Uani 1 1 d . . .
H65 H 0.8513 1.4113 0.9145 0.057 Uiso 1 1 calc R A .
C66 C 0.8239(2) 1.5657(3) 0.91905(17) 0.0444(9) Uani 1 1 d . A .
H66 H 0.8732 1.5915 0.9255 0.053 Uiso 1 1 calc R . .
C67 C 0.7251(3) 1.2998(3) 0.8923(2) 0.0662(13) Uani 1 1 d . . .
H67A H 0.7698 1.2658 0.8840 0.099 Uiso 1 1 calc R A .
H67B H 0.6840 1.2881 0.8585 0.099 Uiso 1 1 calc R . .
H67C H 0.7126 1.2701 0.9290 0.099 Uiso 1 1 calc R . .
C71 C 0.5509(7) 1.3406(11) 1.1935(5) 0.132(4) Uani 0.783(8) 1 d PDU C 1
H71A H 0.6042 1.3423 1.2117 0.159 Uiso 0.783(8) 1 calc PR C 1
H71B H 0.5414 1.2752 1.1696 0.159 Uiso 0.783(8) 1 calc PR C 1
Cl1 Cl 0.4997(3) 1.3366(4) 1.25131(17) 0.1332(15) Uani 0.783(8) 1 d PDU C 1
Cl2 Cl 0.5308(2) 1.4480(4) 1.14500(15) 0.1488(18) Uani 0.783(8) 1 d PDU C 1
C71A C 0.5562(15) 1.355(4) 1.2106(9) 0.096(9) Uani 0.217(8) 1 d PDU C 2
H71C H 0.5753 1.2858 1.2258 0.115 Uiso 0.217(8) 1 calc PR C 2
H71D H 0.5958 1.4089 1.2201 0.115 Uiso 0.217(8) 1 calc PR C 2
Cl1A Cl 0.4760(7) 1.3911(14) 1.2364(8) 0.133(5) Uani 0.217(8) 1 d PDU C 2
Cl2A Cl 0.5159(7) 1.3530(17) 1.1342(7) 0.171(7) Uani 0.217(8) 1 d PDU C 2

loop_
_atom_site_aniso_label
_atom_site_aniso_U_11
_atom_site_aniso_U_22
_atom_site_aniso_U_33
_atom_site_aniso_U_23
_atom_site_aniso_U_13
_atom_site_aniso_U_12
Zr1 0.0519(2) 0.03458(19) 0.0403(2) -0.00138(15) 0.01225(16) -0.00180(17)
C3 0.075(7) 0.042(5) 0.034(5) 0.002(4) 0.000(5) 0.006(5)
C16 0.080(7) 0.085(8) 0.071(6) 0.018(6) 0.033(5) -0.004(6)
C17 0.060(6) 0.077(6) 0.069(8) -0.009(6) 0.031(6) 0.001(5)
C18 0.050(5) 0.064(7) 0.066(6) 0.002(5) 0.018(4) -0.009(5)
C19 0.050(5) 0.054(6) 0.074(6) -0.013(5) 0.017(5) -0.016(5)
C20 0.064(6) 0.055(5) 0.083(8) 0.016(5) 0.016(6) -0.001(4)
C3A 0.064(7) 0.044(6) 0.036(6) 0.001(4) -0.008(5) 0.025(5)
C16A 0.080(8) 0.071(8) 0.075(8) 0.019(6) 0.035(6) -0.005(6)
C17A 0.066(7) 0.086(8) 0.069(7) -0.007(6) 0.028(6) 0.001(6)
C18A 0.061(6) 0.078(8) 0.083(8) 0.001(7) 0.027(6) 0.001(5)
C19A 0.058(6) 0.073(8) 0.074(6) 0.005(7) 0.017(5) -0.019(7)
C20A 0.066(7) 0.054(6) 0.069(8) 0.007(6) 0.009(6) -0.007(5)
P1 0.0374(5) 0.0306(4) 0.0370(5) -0.0016(4) 0.0041(4) -0.0004(4)
O1 0.0478(15) 0.0286(13) 0.0423(13) -0.0034(10) 0.0091(11) -0.0032(11)
N1 0.0464(18) 0.0334(15) 0.0414(16) -0.0022(13) 0.0101(13) -0.0007(13)
C1 0.045(2) 0.0360(18) 0.0396(19) -0.0016(15) 0.0045(16) 0.0050(16)
C2 0.043(2) 0.0361(18) 0.0367(18) 0.0008(15) 0.0043(15) 0.0017(16)
C4 0.045(2) 0.055(2) 0.056(2) 0.003(2) 0.0107(18) 0.0011(19)
C5 0.0340(18) 0.0325(18) 0.0397(18) -0.0023(15) 0.0050(14) -0.0008(15)
C11 0.085(4) 0.123(5) 0.045(3) 0.015(3) 0.007(3) 0.025(4)
C12 0.054(3) 0.090(4) 0.092(4) -0.026(3) -0.018(3) -0.003(3)
C13 0.047(2) 0.064(3) 0.066(3) 0.011(2) 0.009(2) 0.004(2)
C14 0.061(3) 0.058(3) 0.060(3) 0.006(2) 0.010(2) 0.013(2)
C15 0.081(3) 0.064(3) 0.069(3) 0.020(3) 0.014(3) 0.015(3)
C21 0.0389(19) 0.0356(18) 0.0413(19) -0.0016(15) 0.0057(15) -0.0041(16)
C22 0.042(2) 0.0405(19) 0.0368(18) -0.0001(15) 0.0106(15) 0.0006(17)
C23 0.040(2) 0.054(2) 0.044(2) -0.0012(18) 0.0078(16) 0.0024(18)
C24 0.039(2) 0.061(3) 0.056(2) -0.010(2) 0.0058(18) -0.007(2)
C25 0.048(2) 0.046(2) 0.067(3) -0.003(2) 0.005(2) -0.016(2)
C26 0.050(2) 0.039(2) 0.050(2) -0.0027(17) 0.0038(18) -0.0075(18)
C27 0.042(2) 0.0377(19) 0.051(2) 0.0002(17) 0.0093(17) 0.0060(17)
C28 0.049(3) 0.077(3) 0.098(4) -0.016(3) 0.005(3) -0.016(2)
C29 0.063(3) 0.041(2) 0.098(4) 0.012(2) -0.004(3) -0.012(2)
C31 0.045(2) 0.0337(18) 0.0408(19) -0.0011(15) 0.0033(16) 0.0019(16)
C32 0.047(2) 0.042(2) 0.046(2) 0.0009(17) -0.0017(17) -0.0065(17)
C33 0.060(3) 0.049(2) 0.057(3) 0.001(2) -0.010(2) -0.014(2)
C34 0.084(3) 0.039(2) 0.054(2) -0.0057(19) -0.009(2) 0.000(2)
C35 0.075(3) 0.052(2) 0.042(2) -0.0065(19) 0.006(2) 0.013(2)
C36 0.050(2) 0.040(2) 0.0395(19) 0.0006(16) 0.0034(16) 0.0070(18)
C37 0.047(2) 0.089(3) 0.064(3) -0.010(3) 0.010(2) -0.019(2)
C38 0.136(5) 0.053(3) 0.072(3) -0.020(3) -0.015(3) -0.009(3)
C39 0.063(3) 0.067(3) 0.044(2) 0.000(2) 0.018(2) 0.000(2)
B1 0.041(2) 0.036(2) 0.039(2) -0.0005(17) 0.0041(17) 0.0042(18)
C41 0.048(2) 0.040(2) 0.041(2) 0.0032(16) -0.0045(17) 0.0042(17)
F42 0.101(2) 0.091(2) 0.0730(18) -0.0279(16) 0.0312(17) 0.0110(18)
C42 0.083(3) 0.049(3) 0.053(3) -0.005(2) -0.003(2) 0.012(2)
C46 0.062(3) 0.044(2) 0.063(3) 0.011(2) -0.012(2) -0.002(2)
C43 0.070(8) 0.048(5) 0.053(6) -0.014(4) 0.008(5) 0.016(5)
F43 0.105(7) 0.071(4) 0.089(5) -0.042(4) 0.014(5) 0.008(5)
C44 0.062(7) 0.038(5) 0.068(6) -0.009(4) -0.010(5) 0.000(5)
F44 0.100(7) 0.050(4) 0.102(6) -0.017(3) -0.016(5) -0.020(4)
C45 0.052(7) 0.042(5) 0.061(6) 0.020(4) -0.001(5) -0.015(5)
F45 0.062(4) 0.075(5) 0.089(6) 0.011(4) 0.002(4) -0.029(4)
C43A 0.074(8) 0.058(6) 0.057(7) -0.011(5) 0.011(6) 0.015(6)
F43A 0.103(8) 0.084(6) 0.077(5) -0.030(4) 0.021(5) 0.011(6)
C44A 0.060(8) 0.044(6) 0.061(6) -0.005(5) -0.008(6) 0.008(6)
F44A 0.106(8) 0.051(4) 0.086(5) -0.015(4) -0.011(5) -0.012(5)
C45A 0.043(6) 0.061(7) 0.059(7) 0.015(6) 0.009(5) -0.005(5)
F45A 0.072(6) 0.060(5) 0.089(7) 0.006(4) 0.005(4) -0.023(4)
F46 0.0519(14) 0.0677(16) 0.0792(17) 0.0182(14) 0.0097(13) -0.0080(12)
C51 0.0361(19) 0.044(2) 0.042(2) 0.0049(16) -0.0011(16) -0.0032(16)
F52 0.0723(17) 0.0584(15) 0.0708(16) -0.0009(13) -0.0025(13) 0.0251(13)
C52 0.050(2) 0.049(2) 0.051(2) 0.0058(19) -0.0018(18) -0.0020(19)
F53 0.0772(19) 0.079(2) 0.092(2) 0.0386(16) -0.0116(15) 0.0133(16)
C53 0.047(2) 0.061(3) 0.069(3) 0.025(2) -0.006(2) -0.002(2)
F54 0.082(2) 0.144(3) 0.0530(15) 0.0444(18) -0.0058(14) -0.019(2)
C54 0.052(3) 0.089(3) 0.046(2) 0.027(2) -0.008(2) -0.019(3)
F55 0.103(2) 0.124(3) 0.0432(14) -0.0053(16) 0.0197(14) -0.004(2)
C55 0.060(3) 0.078(3) 0.039(2) 0.000(2) 0.0078(19) -0.015(2)
F56 0.0830(18) 0.0692(16) 0.0493(13) -0.0064(12) 0.0164(12) 0.0193(14)
C56 0.051(2) 0.054(2) 0.043(2) 0.0024(18) 0.0082(18) -0.005(2)
C61 0.046(2) 0.0322(18) 0.0407(19) -0.0044(15) 0.0079(16) -0.0023(16)
C62 0.047(2) 0.040(2) 0.066(3) -0.0075(19) 0.0065(19) -0.0001(18)
C63 0.050(2) 0.046(2) 0.069(3) -0.006(2) 0.003(2) -0.011(2)
C64 0.069(3) 0.0337(19) 0.045(2) -0.0041(16) 0.0103(19) -0.0069(19)
C65 0.055(2) 0.037(2) 0.050(2) -0.0016(17) 0.0121(18) 0.0056(18)
C66 0.043(2) 0.041(2) 0.049(2) -0.0050(17) 0.0083(17) -0.0045(17)
C67 0.090(4) 0.037(2) 0.070(3) -0.010(2) 0.010(3) -0.013(2)
C71 0.151(7) 0.118(7) 0.116(7) -0.010(6) -0.004(6) 0.051(6)
Cl1 0.129(3) 0.144(3) 0.128(2) -0.009(2) 0.028(2) -0.041(2)
Cl2 0.177(3) 0.150(4) 0.118(2) 0.025(2) 0.0256(19) 0.037(2)
C71A 0.091(11) 0.099(12) 0.096(12) -0.008(9) 0.015(8) 0.009(8)
Cl1A 0.095(6) 0.140(8) 0.160(8) -0.009(7) 0.013(5) 0.016(6)
Cl2A 0.137(8) 0.196(12) 0.173(9) -0.033(8) 0.013(6) -0.009(7)

loop_
_atom_type_symbol
_atom_type_description
_atom_type_scat_dispersion_real
_atom_type_scat_dispersion_imag
_atom_type_scat_source
C C 0.0033 0.0016 'International Tables Vol C Tables 4.2.6.8 and 6.1.1.4'
H H 0.0000 0.0000 'International Tables Vol C Tables 4.2.6.8 and 6.1.1.4'
B B 0.0013 0.0007 'International Tables Vol C Tables 4.2.6.8 and 6.1.1.4'
N N 0.0061 0.0033 'International Tables Vol C Tables 4.2.6.8 and 6.1.1.4'
O O 0.0106 0.0060 'International Tables Vol C Tables 4.2.6.8 and 6.1.1.4'
F F 0.0171 0.0103 'International Tables Vol C Tables 4.2.6.8 and 6.1.1.4'
P P 0.1023 0.0942 'International Tables Vol C Tables 4.2.6.8 and 6.1.1.4'
Zr Zr -2.9673 0.5597 'International Tables Vol C Tables 4.2.6.8 and 6.1.1.4'
Cl Cl 0.1484 0.1585 'International Tables Vol C Tables 4.2.6.8 and 6.1.1.4'

loop_
_geom_angle_atom_site_label_1
_geom_angle_atom_site_label_2
_geom_angle_atom_site_label_3
_geom_angle
C3A Zr1 C3 11.2(5)
C3A Zr1 O1 135.2(4)
C3 Zr1 O1 129.4(4)
C3A Zr1 N1 79.7(4)
C3 Zr1 N1 74.2(4)
O1 Zr1 N1 55.59(9)
C3A Zr1 C16A 96.9(6)
C3 Zr1 C16A 95.2(6)
O1 Zr1 C16A 119.4(4)
N1 Zr1 C16A 141.4(4)
C3A Zr1 C14 122.1(4)
C3 Zr1 C14 132.7(4)
O1 Zr1 C14 74.50(12)
N1 Zr1 C14 108.02(13)
C16A Zr1 C14 106.1(5)
C3A Zr1 C13 95.9(4)
C3 Zr1 C13 104.9(4)
O1 Zr1 C13 79.02(12)
N1 Zr1 C13 85.95(13)
C16A Zr1 C13 132.4(4)
C14 Zr1 C13 32.19(14)
C3A Zr1 C18 103.3(5)
C3 Zr1 C18 93.2(5)
O1 Zr1 C18 80.7(4)
N1 Zr1 C18 88.2(3)
C16A Zr1 C18 54.9(5)
C14 Zr1 C18 133.6(5)
C13 Zr1 C18 158.6(4)
C3A Zr1 C11 77.8(4)
C3 Zr1 C11 88.7(4)
O1 Zr1 C11 126.84(14)
N1 Zr1 C11 130.16(18)
C16A Zr1 C11 85.3(4)
C14 Zr1 C11 52.85(17)
C13 Zr1 C11 53.28(16)
C18 Zr1 C11 140.2(3)
C3A Zr1 C20A 127.7(6)
C3 Zr1 C20A 122.9(5)
O1 Zr1 C20A 86.5(5)
N1 Zr1 C20A 125.7(5)
C16A Zr1 C20A 33.1(4)
C14 Zr1 C20A 94.8(4)
C13 Zr1 C20A 127.0(4)
C18 Zr1 C20A 44.5(4)
C11 Zr1 C20A 103.1(6)
C3A Zr1 C15 109.4(4)
C3 Zr1 C15 120.1(4)
O1 Zr1 C15 102.53(13)
N1 Zr1 C15 137.89(14)
C16A Zr1 C15 79.7(4)
C14 Zr1 C15 31.65(15)
C13 Zr1 C15 52.81(16)
C18 Zr1 C15 126.5(3)
C11 Zr1 C15 31.67(18)
C20A Zr1 C15 82.1(5)
C3A Zr1 C17A 74.5(5)
C3 Zr1 C17A 68.9(6)
O1 Zr1 C17A 123.5(5)
N1 Zr1 C17A 113.2(5)
C16A Zr1 C17A 32.2(3)
C14 Zr1 C17A 137.9(5)
C13 Zr1 C17A 155.9(5)
C18 Zr1 C17A 42.9(4)
C11 Zr1 C17A 102.7(5)
C20A Zr1 C17A 54.0(4)
C15 Zr1 C17A 108.8(5)
Zr1 C3 H3A 109.5
Zr1 C3 H3B 109.5
H3A C3 H3B 109.5
Zr1 C3 H3C 109.5
H3A C3 H3C 109.5
H3B C3 H3C 109.5
C17 C16 C20 108.1(10)
C17 C16 Zr1 74.2(6)
C20 C16 Zr1 73.7(6)
C17 C16 H16 125.9
C20 C16 H16 125.9
Zr1 C16 H16 118.1
C18 C17 C16 109.5(10)
C18 C17 Zr1 72.9(6)
C16 C17 Zr1 73.7(6)
C18 C17 H17 125.3
C16 C17 H17 125.3
Zr1 C17 H17 119.8
C17 C18 C19 105.5(9)
C17 C18 Zr1 75.0(6)
C19 C18 Zr1 74.2(6)
C17 C18 H18 127.3
C19 C18 H18 127.3
Zr1 C18 H18 116.0
C20 C19 C18 110.6(10)
C20 C19 Zr1 74.1(6)
C18 C19 Zr1 73.3(5)
C20 C19 H19 124.7
C18 C19 H19 124.7
Zr1 C19 H19 119.6
C19 C20 C16 106.2(10)
C19 C20 Zr1 73.9(6)
C16 C20 Zr1 74.0(6)
C19 C20 H20 126.9
C16 C20 H20 126.9
Zr1 C20 H20 117.4
Zr1 C3A H3A1 109.5
Zr1 C3A H3A2 109.5
H3A1 C3A H3A2 109.5
Zr1 C3A H3A3 109.5
H3A1 C3A H3A3 109.5
H3A2 C3A H3A3 109.5
C17A C16A C20A 108.4(12)
C17A C16A Zr1 75.0(7)
C20A C16A Zr1 74.4(7)
C17A C16A H16A 125.8
C20A C16A H16A 125.8
Zr1 C16A H16A 116.8
C16A C17A C18A 107.6(12)
C16A C17A Zr1 72.8(7)
C18A C17A Zr1 74.7(7)
C16A C17A H17A 126.2
C18A C17A H17A 126.2
Zr1 C17A H17A 118.3
C19A C18A C17A 108.0(11)
C19A C18A Zr1 74.7(7)
C17A C18A Zr1 73.1(7)
C19A C18A H18A 126.0
C17A C18A H18A 126.0
Zr1 C18A H18A 118.2
C20A C19A C18A 109.3(11)
C20A C19A Zr1 72.6(7)
C18A C19A Zr1 73.5(7)
C20A C19A H19A 125.4
C18A C19A H19A 125.4
Zr1 C19A H19A 120.2
C19A C20A C16A 106.7(11)
C19A C20A Zr1 75.7(7)
C16A C20A Zr1 72.5(7)
C19A C20A H20A 126.7
C16A C20A H20A 126.7
Zr1 C20A H20A 117.3
C31 P1 C1 107.05(17)
C31 P1 C21 111.49(17)
C1 P1 C21 119.78(17)
C31 P1 C5 110.51(16)
C1 P1 C5 107.49(16)
C21 P1 C5 100.16(15)
C5 O1 Zr1 94.2(2)
C5 N1 C61 128.5(3)
C5 N1 Zr1 92.9(2)
C61 N1 Zr1 137.6(2)
C2 C1 P1 115.2(2)
C2 C1 H1A 108.5
P1 C1 H1A 108.5
C2 C1 H1B 108.5
P1 C1 H1B 108.5
H1A C1 H1B 107.5
C1 C2 B1 111.2(3)
C1 C2 H2A 109.4
B1 C2 H2A 109.4
C1 C2 H2B 109.4
B1 C2 H2B 109.4
H2A C2 H2B 108.0
B1 C4 H4A 109.5
B1 C4 H4B 109.5
H4A C4 H4B 109.5
B1 C4 H4C 109.5
H4A C4 H4C 109.5
H4B C4 H4C 109.5
O1 C5 N1 117.0(3)
O1 C5 P1 119.0(2)
N1 C5 P1 123.9(3)
O1 C5 Zr1 58.36(17)
N1 C5 Zr1 58.89(18)
P1 C5 Zr1 172.56(17)
C15 C11 C12 107.8(5)
C15 C11 Zr1 74.3(3)
C12 C11 Zr1 74.8(3)
C15 C11 H11 126.1
C12 C11 H11 126.1
Zr1 C11 H11 116.9
C13 C12 C11 106.9(5)
C13 C12 Zr1 72.5(3)
C11 C12 Zr1 72.9(3)
C13 C12 H12 126.5
C11 C12 H12 126.5
Zr1 C12 H12 119.9
C14 C13 C12 107.9(5)
C14 C13 Zr1 73.6(3)
C12 C13 Zr1 75.4(3)
C14 C13 H13 126.1
C12 C13 H13 126.1
Zr1 C13 H13 117.0
C15 C14 C13 108.5(5)
C15 C14 Zr1 75.2(3)
C13 C14 Zr1 74.2(3)
C15 C14 H14 125.8
C13 C14 H14 125.8
Zr1 C14 H14 116.8
C14 C15 C11 108.8(5)
C14 C15 Zr1 73.2(3)
C11 C15 Zr1 74.0(3)
C14 C15 H15 125.6
C11 C15 H15 125.6
Zr1 C15 H15 119.0
C26 C21 C22 119.4(3)
C26 C21 P1 123.2(3)
C22 C21 P1 117.2(3)
C23 C22 C21 118.7(3)
C23 C22 C27 115.7(3)
C21 C22 C27 125.4(3)
C24 C23 C22 122.7(4)
C24 C23 H23 118.7
C22 C23 H23 118.7
C23 C24 C25 117.7(4)
C23 C24 C28 120.4(4)
C25 C24 C28 121.9(4)
C24 C25 C26 123.4(4)
C24 C25 H25 118.3
C26 C25 H25 118.3
C25 C26 C21 118.0(4)
C25 C26 C29 116.8(4)
C21 C26 C29 125.2(4)
C22 C27 H27A 109.5
C22 C27 H27B 109.5
H27A C27 H27B 109.5
C22 C27 H27C 109.5
H27A C27 H27C 109.5
H27B C27 H27C 109.5
C24 C28 H28A 109.5
C24 C28 H28B 109.5
H28A C28 H28B 109.5
C24 C28 H28C 109.5
H28A C28 H28C 109.5
H28B C28 H28C 109.5
C26 C29 H29A 109.5
C26 C29 H29B 109.5
H29A C29 H29B 109.5
C26 C29 H29C 109.5
H29A C29 H29C 109.5
H29B C29 H29C 109.5
C32 C31 C36 119.9(3)
C32 C31 P1 118.9(3)
C36 C31 P1 121.2(3)
C33 C32 C31 118.5(4)
C33 C32 C37 116.5(4)
C31 C32 C37 124.7(4)
C34 C33 C32 122.5(4)
C34 C33 H33 118.8
C32 C33 H33 118.8
C35 C34 C33 117.8(4)
C35 C34 C38 121.2(5)
C33 C34 C38 120.9(5)
C34 C35 C36 123.2(4)
C34 C35 H35 118.4
C36 C35 H35 118.4
C35 C36 C31 117.5(4)
C35 C36 C39 117.5(4)
C31 C36 C39 124.9(3)
C32 C37 H37A 109.5
C32 C37 H37B 109.5
H37A C37 H37B 109.5
C32 C37 H37C 109.5
H37A C37 H37C 109.5
H37B C37 H37C 109.5
C34 C38 H38A 109.5
C34 C38 H38B 109.5
H38A C38 H38B 109.5
C34 C38 H38C 109.5
H38A C38 H38C 109.5
H38B C38 H38C 109.5
C36 C39 H39A 109.5
C36 C39 H39B 109.5
H39A C39 H39B 109.5
C36 C39 H39C 109.5
H39A C39 H39C 109.5
H39B C39 H39C 109.5
C4 B1 C2 109.2(3)
C4 B1 C51 106.0(3)
C2 B1 C51 112.3(3)
C4 B1 C41 115.2(3)
C2 B1 C41 108.9(3)
C51 B1 C41 105.2(3)
C42 C41 C46 112.8(4)
C42 C41 B1 126.7(4)
C46 C41 B1 120.6(4)
F42 C42 C43A 103.3(8)
F42 C42 C41 120.7(4)
C43A C42 C41 136.0(9)
F42 C42 C43 123.3(8)
C43A C42 C43 20.2(6)
C41 C42 C43 116.0(8)
F46 C46 C45 106.3(8)
F46 C46 C41 119.5(4)
C45 C46 C41 134.2(8)
F46 C46 C45A 126.4(8)
C45 C46 C45A 20.1(6)
C41 C46 C45A 114.1(8)
F43 C43 C44 117.8(9)
F43 C43 C42 116.3(9)
C44 C43 C42 125.9(9)
F44 C44 C43 121.6(10)
F44 C44 C45 118.1(10)
C43 C44 C45 120.2(9)
F45 C45 C44 123.3(9)
F45 C45 C46 125.8(10)
C44 C45 C46 110.9(9)
F43A C43A C44A 123.1(11)
F43A C43A C42 127.0(12)
C44A C43A C42 109.9(10)
F44A C44A C43A 118.4(11)
F44A C44A C45A 121.8(11)
C43A C44A C45A 119.7(10)
F45A C45A C44A 117.5(11)
F45A C45A C46 114.8(10)
C44A C45A C46 127.5(11)
C56 C51 C52 112.9(3)
C56 C51 B1 127.2(3)
C52 C51 B1 119.8(3)
F52 C52 C51 119.9(3)
F52 C52 C53 115.2(4)
C51 C52 C53 124.9(4)
F53 C53 C54 120.7(4)
F53 C53 C52 120.9(5)
C54 C53 C52 118.5(4)
F54 C54 C55 120.2(5)
F54 C54 C53 120.0(5)
C55 C54 C53 119.8(4)
F55 C55 C54 119.9(4)
F55 C55 C56 120.6(4)
C54 C55 C56 119.5(4)
F56 C56 C55 114.5(4)
F56 C56 C51 121.2(3)
C55 C56 C51 124.3(4)
C66 C61 C62 118.8(3)
C66 C61 N1 120.4(3)
C62 C61 N1 120.4(3)
C63 C62 C61 120.4(4)
C63 C62 H62 119.8
C61 C62 H62 119.8
C62 C63 C64 121.4(4)
C62 C63 H63 119.3
C64 C63 H63 119.3
C65 C64 C63 117.6(3)
C65 C64 C67 121.1(4)
C63 C64 C67 121.3(4)
C64 C65 C66 121.7(4)
C64 C65 H65 119.2
C66 C65 H65 119.2
C61 C66 C65 120.1(4)
C61 C66 H66 120.0
C65 C66 H66 120.0
C64 C67 H67A 109.5
C64 C67 H67B 109.5
H67A C67 H67B 109.5
C64 C67 H67C 109.5
H67A C67 H67C 109.5
H67B C67 H67C 109.5
Cl2 C71 Cl1 114.3(6)
Cl2 C71 H71A 108.7
Cl1 C71 H71A 108.7
Cl2 C71 H71B 108.7
Cl1 C71 H71B 108.7
H71A C71 H71B 107.6
Cl1A C71A Cl2A 96.3(13)
Cl1A C71A H71C 112.5
Cl2A C71A H71C 112.5
Cl1A C71A H71D 112.5
Cl2A C71A H71D 112.5
H71C C71A H71D 110.0

loop_
_geom_bond_atom_site_label_1
_geom_bond_atom_site_label_2
_geom_bond_distance
Zr1 C3A 2.288(10)
Zr1 C3 2.326(9)
Zr1 O1 2.340(2)
Zr1 N1 2.350(3)
Zr1 C16A 2.492(12)
Zr1 C14 2.493(4)
Zr1 C13 2.501(4)
Zr1 C18 2.509(10)
Zr1 C11 2.514(5)
Zr1 C20A 2.517(11)
Zr1 C15 2.518(5)
Zr1 C17A 2.520(12)
C3 H3A 0.9700
C3 H3B 0.9700
C3 H3C 0.9700
C16 C17 1.399(12)
C16 C20 1.408(14)
C16 H16 0.9400
C17 C18 1.394(11)
C17 H17 0.9400
C18 C19 1.409(11)
C18 H18 0.9400
C19 C20 1.392(11)
C19 H19 0.9400
C20 H20 0.9400
C3A H3A1 0.9700
C3A H3A2 0.9700
C3A H3A3 0.9700
C16A C17A 1.392(13)
C16A C20A 1.429(15)
C16A H16A 0.9400
C17A C18A 1.402(13)
C17A H17A 0.9400
C18A C19A 1.396(12)
C18A H18A 0.9400
C19A C20A 1.383(13)
C19A H19A 0.9400
C20A H20A 0.9400
P1 C31 1.815(4)
P1 C1 1.823(4)
P1 C21 1.825(4)
P1 C5 1.895(3)
O1 C5 1.265(4)
N1 C5 1.299(4)
N1 C61 1.423(4)
C1 C2 1.534(5)
C1 H1A 0.9800
C1 H1B 0.9800
C2 B1 1.642(5)
C2 H2A 0.9800
C2 H2B 0.9800
C4 B1 1.628(6)
C4 H4A 0.9700
C4 H4B 0.9700
C4 H4C 0.9700
C11 C15 1.373(8)
C11 C12 1.405(8)
C11 H11 0.9400
C12 C13 1.393(7)
C12 H12 0.9400
C13 C14 1.384(6)
C13 H13 0.9400
C14 C15 1.367(6)
C14 H14 0.9400
C15 H15 0.9400
C21 C26 1.414(5)
C21 C22 1.417(5)
C22 C23 1.389(5)
C22 C27 1.518(5)
C23 C24 1.373(6)
C23 H23 0.9400
C24 C25 1.376(6)
C24 C28 1.509(6)
C25 C26 1.393(5)
C25 H25 0.9400
C26 C29 1.505(6)
C27 H27A 0.9700
C27 H27B 0.9700
C27 H27C 0.9700
C28 H28A 0.9700
C28 H28B 0.9700
C28 H28C 0.9700
C29 H29A 0.9700
C29 H29B 0.9700
C29 H29C 0.9700
C31 C32 1.410(5)
C31 C36 1.413(5)
C32 C33 1.390(5)
C32 C37 1.508(6)
C33 C34 1.378(6)
C33 H33 0.9400
C34 C35 1.372(6)
C34 C38 1.514(6)
C35 C36 1.398(5)
C35 H35 0.9400
C36 C39 1.509(6)
C37 H37A 0.9700
C37 H37B 0.9700
C37 H37C 0.9700
C38 H38A 0.9700
C38 H38B 0.9700
C38 H38C 0.9700
C39 H39A 0.9700
C39 H39B 0.9700
C39 H39C 0.9700
B1 C51 1.668(5)
B1 C41 1.669(5)
C41 C42 1.386(6)
C41 C46 1.392(6)
F42 C42 1.351(6)
C42 C43A 1.365(11)
C42 C43 1.438(10)
C46 F46 1.355(5)
C46 C45 1.378(10)
C46 C45A 1.428(11)
C43 F43 1.358(11)
C43 C44 1.370(11)
C44 F44 1.356(10)
C44 C45 1.372(11)
C45 F45 1.329(11)
C43A F43A 1.323(12)
C43A C44A 1.362(12)
C44A F44A 1.356(11)
C44A C45A 1.380(12)
C45A F45A 1.364(12)
C51 C56 1.380(5)
C51 C52 1.383(5)
F52 C52 1.354(5)
C52 C53 1.384(6)
F53 C53 1.339(5)
C53 C54 1.363(7)
F54 C54 1.360(5)
C54 C55 1.360(7)
F55 C55 1.356(5)
C55 C56 1.377(5)
F56 C56 1.362(5)
C61 C66 1.382(5)
C61 C62 1.382(5)
C62 C63 1.381(5)
C62 H62 0.9400
C63 C64 1.383(6)
C63 H63 0.9400
C64 C65 1.381(6)
C64 C67 1.506(5)
C65 C66 1.383(5)
C65 H65 0.9400
C66 H66 0.9400
C67 H67A 0.9700
C67 H67B 0.9700
C67 H67C 0.9700
C71 Cl2 1.730(11)
C71 Cl1 1.736(10)
C71 H71A 0.9800
C71 H71B 0.9800
C71A Cl1A 1.730(16)
C71A Cl2A 1.732(17)
C71A H71C 0.9800
C71A H71D 0.9800

loop_
_geom_torsion_atom_site_label_1
_geom_torsion_atom_site_label_2
_geom_torsion_atom_site_label_3
_geom_torsion_atom_site_label_4
_geom_torsion
C3A Zr1 C16 C17 -71.0(9)
C3 Zr1 C16 C17 -60.0(9)
O1 Zr1 C16 C17 77.8(11)
N1 Zr1 C16 C17 3.4(13)
C16A Zr1 C16 C17 131(5)
C14 Zr1 C16 C17 164.1(9)
C13 Zr1 C16 C17 -169.2(7)
C18 Zr1 C16 C17 35.9(6)
C11 Zr1 C16 C17 -148.8(10)
C20A Zr1 C16 C17 95.7(10)
C15 Zr1 C16 C17 179.5(10)
C17A Zr1 C16 C17 -18.8(10)
C3A Zr1 C16 C20 174.2(9)
C3 Zr1 C16 C20 -174.8(9)
O1 Zr1 C16 C20 -37.1(12)
N1 Zr1 C16 C20 -111.4(11)
C16A Zr1 C16 C20 16(4)
C14 Zr1 C16 C20 49.3(10)
C13 Zr1 C16 C20 76.0(10)
C18 Zr1 C16 C20 -78.9(7)
C11 Zr1 C16 C20 96.4(10)
C20A Zr1 C16 C20 -19.1(7)
C15 Zr1 C16 C20 64.7(10)
C17A Zr1 C16 C20 -133.6(15)
C20 C16 C17 C18 1.8(14)
Zr1 C16 C17 C18 -64.7(8)
C20 C16 C17 Zr1 66.4(8)
C3A Zr1 C17 C18 -137.0(10)
C3 Zr1 C17 C18 -128.2(9)
O1 Zr1 C17 C18 -2.1(10)
N1 Zr1 C17 C18 -60.7(9)
C16A Zr1 C17 C18 107.1(10)
C14 Zr1 C17 C18 92.2(12)
C13 Zr1 C17 C18 152.0(14)
C11 Zr1 C17 C18 151.4(9)
C20A Zr1 C17 C18 63.3(7)
C15 Zr1 C17 C18 116.4(9)
C17A Zr1 C17 C18 162(3)
C3A Zr1 C17 C16 106.1(10)
C3 Zr1 C17 C16 114.8(10)
O1 Zr1 C17 C16 -119.1(10)
N1 Zr1 C17 C16 -177.6(9)
C16A Zr1 C17 C16 -9.9(10)
C14 Zr1 C17 C16 -24.8(14)
C13 Zr1 C17 C16 35.1(19)
C18 Zr1 C17 C16 -117.0(10)
C11 Zr1 C17 C16 34.4(10)
C20A Zr1 C17 C16 -53.7(8)
C15 Zr1 C17 C16 -0.6(11)
C17A Zr1 C17 C16 45(3)
C16 C17 C18 C19 -3.4(13)
Zr1 C17 C18 C19 -68.5(7)
C16 C17 C18 Zr1 65.2(8)
C3A Zr1 C18 C17 43.6(10)
C3 Zr1 C18 C17 48.6(9)
O1 Zr1 C18 C17 178.0(9)
N1 Zr1 C18 C17 122.6(9)
C16A Zr1 C18 C17 -45.6(8)
C14 Zr1 C18 C17 -124.0(9)
C13 Zr1 C18 C17 -163.3(8)
C11 Zr1 C18 C17 -43.2(13)
C20A Zr1 C18 C17 -87.4(9)
C15 Zr1 C18 C17 -83.2(11)
C17A Zr1 C18 C17 -5.2(10)
C3A Zr1 C18 C19 154.9(10)
C3 Zr1 C18 C19 159.8(9)
O1 Zr1 C18 C19 -70.7(9)
N1 Zr1 C18 C19 -126.1(9)
C16A Zr1 C18 C19 65.7(8)
C14 Zr1 C18 C19 -12.7(11)
C13 Zr1 C18 C19 -52.0(11)
C11 Zr1 C18 C19 68.0(14)
C20A Zr1 C18 C19 23.8(7)
C15 Zr1 C18 C19 28.0(12)
C17A Zr1 C18 C19 106.0(10)
C17 C18 C19 C20 3.8(13)
Zr1 C18 C19 C20 -65.3(8)
C17 C18 C19 Zr1 69.1(7)
C3A Zr1 C19 C20 84.2(12)
C3 Zr1 C19 C20 93.5(10)
O1 Zr1 C19 C20 -140.7(10)
N1 Zr1 C19 C20 175.4(8)
C16A Zr1 C19 C20 29.9(9)
C14 Zr1 C19 C20 -71.5(9)
C13 Zr1 C19 C20 -84.8(8)
C18 Zr1 C19 C20 117.9(10)
C11 Zr1 C19 C20 -18.1(10)
C20A Zr1 C19 C20 -1.0(14)
C15 Zr1 C19 C20 -39.8(9)
C17A Zr1 C19 C20 68.1(8)
C3A Zr1 C19 C18 -33.7(13)
C3 Zr1 C19 C18 -24.4(11)
O1 Zr1 C19 C18 101.4(10)
N1 Zr1 C19 C18 57.5(9)
C16A Zr1 C19 C18 -88.0(9)
C14 Zr1 C19 C18 170.6(9)
C13 Zr1 C19 C18 157.4(6)
C11 Zr1 C19 C18 -136.0(9)
C20A Zr1 C19 C18 -118.9(16)
C15 Zr1 C19 C18 -157.6(9)
C17A Zr1 C19 C18 -49.8(7)
C18 C19 C20 C16 -2.8(13)
Zr1 C19 C20 C16 -67.5(8)
C18 C19 C20 Zr1 64.7(8)
C17 C16 C20 C19 0.6(13)
Zr1 C16 C20 C19 67.4(8)
C17 C16 C20 Zr1 -66.8(8)
C3A Zr1 C20 C19 -119.4(9)
C3 Zr1 C20 C19 -106.6(9)
O1 Zr1 C20 C19 37.3(9)
N1 Zr1 C20 C19 -6.7(12)
C16A Zr1 C20 C19 -117.7(15)
C14 Zr1 C20 C19 111.7(9)
C13 Zr1 C20 C19 118.8(7)
C18 Zr1 C20 C19 -35.8(6)
C11 Zr1 C20 C19 164.6(9)
C20A Zr1 C20 C19 1(2)
C15 Zr1 C20 C19 138.2(10)
C17A Zr1 C20 C19 -89.8(8)
C3A Zr1 C20 C16 -6.8(11)
C3 Zr1 C20 C16 6.0(11)
O1 Zr1 C20 C16 149.9(10)
N1 Zr1 C20 C16 106.0(11)
C16A Zr1 C20 C16 -5.1(14)
C14 Zr1 C20 C16 -135.6(10)
C13 Zr1 C20 C16 -128.5(8)
C18 Zr1 C20 C16 76.9(7)
C11 Zr1 C20 C16 -82.8(10)
C20A Zr1 C20 C16 114(2)
C15 Zr1 C20 C16 -109.2(11)
C17A Zr1 C20 C16 22.8(8)
C3A Zr1 C16A C17A -45.7(11)
C3 Zr1 C16A C17A -34.6(11)
O1 Zr1 C16A C17A 107.0(12)
N1 Zr1 C16A C17A 36.5(16)
C14 Zr1 C16A C17A -172.0(11)
C13 Zr1 C16A C17A -150.3(9)
C18 Zr1 C16A C17A 55.7(8)
C11 Zr1 C16A C17A -122.8(12)
C20A Zr1 C16A C17A 114.4(13)
C15 Zr1 C16A C17A -154.3(12)
C3A Zr1 C16A C20A -160.1(11)
C3 Zr1 C16A C20A -149.0(10)
O1 Zr1 C16A C20A -7.4(13)
N1 Zr1 C16A C20A -77.9(15)
C14 Zr1 C16A C20A 73.6(11)
C13 Zr1 C16A C20A 95.3(10)
C18 Zr1 C16A C20A -58.8(8)
C11 Zr1 C16A C20A 122.7(12)
C15 Zr1 C16A C20A 91.3(12)
C17A Zr1 C16A C20A -114.4(13)
C20A C16A C17A C18A 0.3(16)
Zr1 C16A C17A C18A -67.2(10)
C20A C16A C17A Zr1 67.5(9)
C3A Zr1 C17A C16A 132.5(12)
C3 Zr1 C17A C16A 142.7(13)
O1 Zr1 C17A C16A -93.2(13)
N1 Zr1 C17A C16A -156.2(11)
C14 Zr1 C17A C16A 11.5(16)
C13 Zr1 C17A C16A 63.5(15)
C18 Zr1 C17A C16A -97.0(11)
C11 Zr1 C17A C16A 59.1(12)
C20A Zr1 C17A C16A -38.0(8)
C15 Zr1 C17A C16A 26.8(13)
C3A Zr1 C17A C18A -113.1(11)
C3 Zr1 C17A C18A -102.9(12)
O1 Zr1 C17A C18A 21.2(13)
N1 Zr1 C17A C18A -41.8(11)
C16A Zr1 C17A C18A 114.4(13)
C14 Zr1 C17A C18A 125.9(12)
C13 Zr1 C17A C18A 177.9(9)
C18 Zr1 C17A C18A 17.4(7)
C11 Zr1 C17A C18A 173.5(11)
C20A Zr1 C17A C18A 76.4(8)
C15 Zr1 C17A C18A 141.2(11)
C16A C17A C18A C19A -1.2(16)
Zr1 C17A C18A C19A -67.1(10)
C16A C17A C18A Zr1 65.9(10)
C3A Zr1 C18A C19A 177.2(11)
C3 Zr1 C18A C19A -177.3(11)
O1 Zr1 C18A C19A -47.6(11)
N1 Zr1 C18A C19A -103.0(11)
C16A Zr1 C18A C19A 77.4(8)
C14 Zr1 C18A C19A 18.2(17)
C13 Zr1 C18A C19A -59(3)
C18 Zr1 C18A C19A -13.3(15)
C11 Zr1 C18A C19A 105.9(14)
C20A Zr1 C18A C19A 35.7(7)
C15 Zr1 C18A C19A 62.1(15)
C17A Zr1 C18A C19A 114.8(12)
C3A Zr1 C18A C17A 62.4(11)
C3 Zr1 C18A C17A 68.0(11)
O1 Zr1 C18A C17A -162.4(10)
N1 Zr1 C18A C17A 142.2(11)
C16A Zr1 C18A C17A -37.3(7)
C14 Zr1 C18A C17A -96.6(15)
C13 Zr1 C18A C17A -174(2)
C18 Zr1 C18A C17A -128(2)
C11 Zr1 C18A C17A -8.9(15)
C20A Zr1 C18A C17A -79.0(9)
C15 Zr1 C18A C17A -52.6(14)
C17A C18A C19A C20A 1.7(17)
Zr1 C18A C19A C20A -64.4(10)
C17A C18A C19A Zr1 66.0(10)
C3A Zr1 C19A C20A 113.7(12)
C3 Zr1 C19A C20A 119.8(12)
O1 Zr1 C19A C20A -114.0(12)
N1 Zr1 C19A C20A -165.2(11)
C16A Zr1 C19A C20A 39.0(7)
C14 Zr1 C19A C20A -52.1(11)
C13 Zr1 C19A C20A -74.8(10)
C18 Zr1 C19A C20A 128.3(17)
C11 Zr1 C19A C20A 10.3(15)
C15 Zr1 C19A C20A -17.5(12)
C17A Zr1 C19A C20A 79.7(8)
C3A Zr1 C19A C18A -3.3(13)
C3 Zr1 C19A C18A 2.9(12)
O1 Zr1 C19A C18A 129.1(12)
N1 Zr1 C19A C18A 77.9(11)
C16A Zr1 C19A C18A -77.9(9)
C14 Zr1 C19A C18A -169.0(10)
C13 Zr1 C19A C18A 168.3(7)
C18 Zr1 C19A C18A 11.4(12)
C11 Zr1 C19A C18A -106.6(14)
C20A Zr1 C19A C18A -116.9(12)
C15 Zr1 C19A C18A -134.5(11)
C17A Zr1 C19A C18A -37.3(7)
C18A C19A C20A C16A -1.4(16)
Zr1 C19A C20A C16A -66.4(9)
C18A C19A C20A Zr1 64.9(10)
C17A C16A C20A C19A 0.7(16)
Zr1 C16A C20A C19A 68.6(9)
C17A C16A C20A Zr1 -67.9(10)
C3A Zr1 C20A C19A -87.8(13)
C3 Zr1 C20A C19A -75.4(13)
O1 Zr1 C20A C19A 60.5(11)
N1 Zr1 C20A C19A 18.3(12)
C16A Zr1 C20A C19A -113.0(12)
C14 Zr1 C20A C19A 134.6(11)
C13 Zr1 C20A C19A 133.9(9)
C18 Zr1 C20A C19A -19.7(7)
C11 Zr1 C20A C19A -172.5(11)
C15 Zr1 C20A C19A 163.7(12)
C17A Zr1 C20A C19A -76.1(8)
C3A Zr1 C20A C16A 25.2(14)
C3 Zr1 C20A C16A 37.6(13)
O1 Zr1 C20A C16A 173.5(11)
N1 Zr1 C20A C16A 131.4(11)
C14 Zr1 C20A C16A -112.4(11)
C13 Zr1 C20A C16A -113.0(9)
C18 Zr1 C20A C16A 93.3(10)
C11 Zr1 C20A C16A -59.4(11)
C15 Zr1 C20A C16A -83.3(11)
C17A Zr1 C20A C16A 36.9(7)
C3A Zr1 O1 C5 2.1(6)
C3 Zr1 O1 C5 -10.9(5)
N1 Zr1 O1 C5 -3.16(19)
C16A Zr1 O1 C5 -137.7(5)
C14 Zr1 O1 C5 122.2(2)
C13 Zr1 O1 C5 89.5(2)
C18 Zr1 O1 C5 -97.4(4)
C11 Zr1 O1 C5 114.5(3)
C20A Zr1 O1 C5 -141.8(5)
C15 Zr1 O1 C5 137.1(2)
C17A Zr1 O1 C5 -100.0(5)
C3A Zr1 N1 C5 -173.2(5)
C3 Zr1 N1 C5 176.9(4)
O1 Zr1 N1 C5 3.07(19)
C16A Zr1 N1 C5 98.6(8)
C14 Zr1 N1 C5 -52.6(2)
C13 Zr1 N1 C5 -76.4(2)
C18 Zr1 N1 C5 83.0(5)
C11 Zr1 N1 C5 -108.8(3)
C20A Zr1 N1 C5 57.4(5)
C15 Zr1 N1 C5 -65.5(3)
C17A Zr1 N1 C5 118.8(5)
C3A Zr1 N1 C61 -5.0(5)
C3 Zr1 N1 C61 -14.9(5)
O1 Zr1 N1 C61 171.3(4)
C16A Zr1 N1 C61 -93.2(8)
C14 Zr1 N1 C61 115.6(4)
C13 Zr1 N1 C61 91.8(4)
C18 Zr1 N1 C61 -108.8(6)
C11 Zr1 N1 C61 59.4(4)
C20A Zr1 N1 C61 -134.4(5)
C15 Zr1 N1 C61 102.7(4)
C17A Zr1 N1 C61 -73.0(6)
C31 P1 C1 C2 39.9(3)
C21 P1 C1 C2 -88.2(3)
C5 P1 C1 C2 158.6(3)
P1 C1 C2 B1 -173.4(3)
Zr1 O1 C5 N1 5.3(3)
Zr1 O1 C5 P1 -171.92(19)
C61 N1 C5 O1 -175.1(3)
Zr1 N1 C5 O1 -5.3(3)
C61 N1 C5 P1 1.9(5)
Zr1 N1 C5 P1 171.8(2)
C61 N1 C5 Zr1 -169.9(4)
C31 P1 C5 O1 -19.2(3)
C1 P1 C5 O1 -135.7(3)
C21 P1 C5 O1 98.4(3)
C31 P1 C5 N1 163.8(3)
C1 P1 C5 N1 47.3(3)
C21 P1 C5 N1 -78.6(3)
C31 P1 C5 Zr1 -86.7(13)
C1 P1 C5 Zr1 156.8(13)
C21 P1 C5 Zr1 30.9(14)
C3A Zr1 C5 O1 -178.5(5)
C3 Zr1 C5 O1 171.4(4)
N1 Zr1 C5 O1 174.5(3)
C16A Zr1 C5 O1 59.4(7)
C14 Zr1 C5 O1 -54.6(2)
C13 Zr1 C5 O1 -85.4(2)
C18 Zr1 C5 O1 79.2(5)
C11 Zr1 C5 O1 -88.6(3)
C20A Zr1 C5 O1 40.5(4)
C15 Zr1 C5 O1 -51.2(3)
C17A Zr1 C5 O1 98.6(5)
C3A Zr1 C5 N1 7.0(5)
C3 Zr1 C5 N1 -3.1(4)
O1 Zr1 C5 N1 -174.5(3)
C16A Zr1 C5 N1 -115.1(7)
C14 Zr1 C5 N1 130.9(2)
C13 Zr1 C5 N1 100.1(2)
C18 Zr1 C5 N1 -95.3(5)
C11 Zr1 C5 N1 96.9(3)
C20A Zr1 C5 N1 -134.0(4)
C15 Zr1 C5 N1 134.3(2)
C17A Zr1 C5 N1 -75.9(5)
C3A Zr1 C5 P1 -106.9(14)
C3 Zr1 C5 P1 -117.0(14)
O1 Zr1 C5 P1 71.6(13)
N1 Zr1 C5 P1 -113.9(14)
C16A Zr1 C5 P1 131.0(15)
C14 Zr1 C5 P1 17.0(13)
C13 Zr1 C5 P1 -13.8(13)
C18 Zr1 C5 P1 150.8(14)
C11 Zr1 C5 P1 -17.0(14)
C20A Zr1 C5 P1 112.1(14)
C15 Zr1 C5 P1 20.4(14)
C17A Zr1 C5 P1 170.2(14)
C3A Zr1 C11 C15 -176.1(6)
C3 Zr1 C11 C15 -173.3(5)
O1 Zr1 C11 C15 45.7(4)
N1 Zr1 C11 C15 118.7(3)
C16A Zr1 C11 C15 -78.0(6)
C14 Zr1 C11 C15 36.3(3)
C13 Zr1 C11 C15 76.9(3)
C18 Zr1 C11 C15 -79.9(8)
C20A Zr1 C11 C15 -49.8(5)
C17A Zr1 C11 C15 -105.3(5)
C3A Zr1 C11 C12 69.9(6)
C3 Zr1 C11 C12 72.7(5)
O1 Zr1 C11 C12 -68.3(4)
N1 Zr1 C11 C12 4.8(4)
C16A Zr1 C11 C12 168.1(6)
C14 Zr1 C11 C12 -77.7(3)
C13 Zr1 C11 C12 -37.1(3)
C18 Zr1 C11 C12 166.1(7)
C20A Zr1 C11 C12 -163.8(5)
C15 Zr1 C11 C12 -114.0(5)
C17A Zr1 C11 C12 140.7(5)
C15 C11 C12 C13 -2.5(6)
Zr1 C11 C12 C13 65.1(3)
C15 C11 C12 Zr1 -67.6(4)
C3A Zr1 C12 C13 144.9(6)
C3 Zr1 C12 C13 141.4(5)
O1 Zr1 C12 C13 13.0(4)
N1 Zr1 C12 C13 69.1(3)
C16A Zr1 C12 C13 -127.9(6)
C14 Zr1 C12 C13 -37.5(3)
C18 Zr1 C12 C13 -167.7(19)
C11 Zr1 C12 C13 -114.6(5)
C20A Zr1 C12 C13 -92.4(6)
C15 Zr1 C12 C13 -77.5(3)
C17A Zr1 C12 C13 -164.4(6)
C3A Zr1 C12 C11 -100.5(6)
C3 Zr1 C12 C11 -104.1(5)
O1 Zr1 C12 C11 127.5(3)
N1 Zr1 C12 C11 -176.3(3)
C16A Zr1 C12 C11 -13.4(7)
C14 Zr1 C12 C11 77.1(4)
C13 Zr1 C12 C11 114.6(5)
C18 Zr1 C12 C11 -53(2)
C20A Zr1 C12 C11 22.1(7)
C15 Zr1 C12 C11 37.1(3)
C17A Zr1 C12 C11 -49.9(6)
C11 C12 C13 C14 1.6(6)
Zr1 C12 C13 C14 67.0(3)
C11 C12 C13 Zr1 -65.3(4)
C3A Zr1 C13 C14 -146.8(5)
C3 Zr1 C13 C14 -153.5(5)
O1 Zr1 C13 C14 78.3(3)
N1 Zr1 C13 C14 134.0(3)
C16A Zr1 C13 C14 -41.7(7)
C18 Zr1 C13 C14 59.5(9)
C11 Zr1 C13 C14 -76.7(3)
C20A Zr1 C13 C14 1.2(7)
C15 Zr1 C13 C14 -36.8(3)
C17A Zr1 C13 C14 -82.0(10)
C3A Zr1 C13 C12 -32.7(5)
C3 Zr1 C13 C12 -39.5(5)
O1 Zr1 C13 C12 -167.6(3)
N1 Zr1 C13 C12 -111.9(3)
C16A Zr1 C13 C12 72.3(7)
C14 Zr1 C13 C12 114.1(4)
C18 Zr1 C13 C12 173.6(8)
C11 Zr1 C13 C12 37.3(3)
C20A Zr1 C13 C12 115.3(7)
C15 Zr1 C13 C12 77.3(4)
C17A Zr1 C13 C12 32.1(10)
C12 C13 C14 C15 -0.2(5)
Zr1 C13 C14 C15 68.0(3)
C12 C13 C14 Zr1 -68.2(3)
C3A Zr1 C14 C15 -74.5(6)
C3 Zr1 C14 C15 -78.6(6)
O1 Zr1 C14 C15 151.5(3)
N1 Zr1 C14 C15 -163.5(3)
C16A Zr1 C14 C15 34.7(5)
C13 Zr1 C14 C15 -114.5(4)
C18 Zr1 C14 C15 91.2(5)
C11 Zr1 C14 C15 -36.3(3)
C20A Zr1 C14 C15 66.5(6)
C17A Zr1 C14 C15 28.3(7)
C3A Zr1 C14 C13 40.0(6)
C3 Zr1 C14 C13 35.9(6)
O1 Zr1 C14 C13 -94.0(3)
N1 Zr1 C14 C13 -49.0(3)
C16A Zr1 C14 C13 149.2(5)
C18 Zr1 C14 C13 -154.3(4)
C11 Zr1 C14 C13 78.2(3)
C20A Zr1 C14 C13 -179.0(6)
C15 Zr1 C14 C13 114.5(4)
C17A Zr1 C14 C13 142.9(7)
C13 C14 C15 C11 -1.4(6)
Zr1 C14 C15 C11 66.0(4)
C13 C14 C15 Zr1 -67.4(3)
C12 C11 C15 C14 2.4(6)
Zr1 C11 C15 C14 -65.4(4)
C12 C11 C15 Zr1 67.9(4)
C3A Zr1 C15 C14 120.0(6)
C3 Zr1 C15 C14 123.7(5)
O1 Zr1 C15 C14 -28.1(3)
N1 Zr1 C15 C14 23.8(4)
C16A Zr1 C15 C14 -146.2(6)
C13 Zr1 C15 C14 37.5(3)
C18 Zr1 C15 C14 -115.7(6)
C11 Zr1 C15 C14 116.0(5)
C20A Zr1 C15 C14 -112.7(5)
C17A Zr1 C15 C14 -160.4(5)
C3A Zr1 C15 C11 4.1(6)
C3 Zr1 C15 C11 7.7(6)
O1 Zr1 C15 C11 -144.1(3)
N1 Zr1 C15 C11 -92.2(4)
C16A Zr1 C15 C11 97.8(6)
C14 Zr1 C15 C11 -116.0(5)
C13 Zr1 C15 C11 -78.5(4)
C18 Zr1 C15 C11 128.4(6)
C20A Zr1 C15 C11 131.3(5)
C17A Zr1 C15 C11 83.7(5)
C31 P1 C21 C26 -127.2(3)
C1 P1 C21 C26 -1.2(4)
C5 P1 C21 C26 115.9(3)
C31 P1 C21 C22 56.1(3)
C1 P1 C21 C22 -177.9(3)
C5 P1 C21 C22 -60.8(3)
C26 C21 C22 C23 -4.2(5)
P1 C21 C22 C23 172.6(3)
C26 C21 C22 C27 170.5(3)
P1 C21 C22 C27 -12.7(5)
C21 C22 C23 C24 4.1(6)
C27 C22 C23 C24 -171.1(4)
C22 C23 C24 C25 -1.8(6)
C22 C23 C24 C28 177.0(4)
C23 C24 C25 C26 -0.5(6)
C28 C24 C25 C26 -179.3(4)
C24 C25 C26 C21 0.2(6)
C24 C25 C26 C29 179.2(4)
C22 C21 C26 C25 2.1(5)
P1 C21 C26 C25 -174.5(3)
C22 C21 C26 C29 -176.8(4)
P1 C21 C26 C29 6.6(6)
C1 P1 C31 C32 74.9(3)
C21 P1 C31 C32 -152.4(3)
C5 P1 C31 C32 -41.9(3)
C1 P1 C31 C36 -103.9(3)
C21 P1 C31 C36 28.8(3)
C5 P1 C31 C36 139.3(3)
C36 C31 C32 C33 -8.1(5)
P1 C31 C32 C33 173.1(3)
C36 C31 C32 C37 165.3(4)
P1 C31 C32 C37 -13.5(5)
C31 C32 C33 C34 1.5(6)
C37 C32 C33 C34 -172.5(4)
C32 C33 C34 C35 4.9(6)
C32 C33 C34 C38 -179.3(4)
C33 C34 C35 C36 -4.9(6)
C38 C34 C35 C36 179.3(4)
C34 C35 C36 C31 -1.6(6)
C34 C35 C36 C39 175.3(4)
C32 C31 C36 C35 8.1(5)
P1 C31 C36 C35 -173.2(3)
C32 C31 C36 C39 -168.5(4)
P1 C31 C36 C39 10.2(5)
C1 C2 B1 C4 66.1(4)
C1 C2 B1 C51 -176.6(3)
C1 C2 B1 C41 -60.5(4)
C4 B1 C41 C42 -4.3(5)
C2 B1 C41 C42 118.9(4)
C51 B1 C41 C42 -120.6(4)
C4 B1 C41 C46 174.7(3)
C2 B1 C41 C46 -62.1(4)
C51 B1 C41 C46 58.4(4)
C46 C41 C42 F42 -179.3(4)
B1 C41 C42 F42 -0.3(6)
C46 C41 C42 C43A -2.9(16)
B1 C41 C42 C43A 176.1(15)
C46 C41 C42 C43 0.6(10)
B1 C41 C42 C43 179.7(9)
C42 C41 C46 F46 177.9(3)
B1 C41 C46 F46 -1.3(5)
C42 C41 C46 C45 -0.4(11)
B1 C41 C46 C45 -179.5(10)
C42 C41 C46 C45A 0.2(11)
B1 C41 C46 C45A -178.9(10)
F42 C42 C43 F43 -0.4(19)
C43A C42 C43 F43 -7(4)
C41 C42 C43 F43 179.7(11)
F42 C42 C43 C44 -178.8(13)
C43A C42 C43 C44 174(6)
C41 C42 C43 C44 1(2)
F43 C43 C44 F44 2(3)
C42 C43 C44 F44 179.9(13)
F43 C43 C44 C45 178.0(16)
C42 C43 C44 C45 -4(3)
F44 C44 C45 F45 0(3)
C43 C44 C45 F45 -177.1(16)
F44 C44 C45 C46 180.0(12)
C43 C44 C45 C46 3(2)
F46 C46 C45 F45 0.4(18)
C41 C46 C45 F45 178.8(10)
C45A C46 C45 F45 177(6)
F46 C46 C45 C44 179.9(11)
C41 C46 C45 C44 -1.7(19)
C45A C46 C45 C44 -3(3)
F42 C42 C43A F43A 0(2)
C41 C42 C43A F43A -176.5(13)
C43 C42 C43A F43A 174(7)
F42 C42 C43A C44A 178.5(15)
C41 C42 C43A C44A 2(3)
C43 C42 C43A C44A -8(3)
F43A C43A C44A F44A -4(3)
C42 C43A C44A F44A 177.6(15)
F43A C43A C44A C45A -180(2)
C42 C43A C44A C45A 2(3)
F44A C44A C45A F45A 5(3)
C43A C44A C45A F45A -179.9(19)
F44A C44A C45A C46 179.9(16)
C43A C44A C45A C46 -5(3)
F46 C46 C45A F45A 1(2)
C45 C46 C45A F45A -3(3)
C41 C46 C45A F45A 178.5(12)
F46 C46 C45A C44A -174.1(16)
C45 C46 C45A C44A -178(6)
C41 C46 C45A C44A 3(2)
C4 B1 C51 C56 109.2(4)
C2 B1 C51 C56 -10.0(5)
C41 B1 C51 C56 -128.3(4)
C4 B1 C51 C52 -66.8(4)
C2 B1 C51 C52 174.0(3)
C41 B1 C51 C52 55.7(4)
C56 C51 C52 F52 179.9(4)
B1 C51 C52 F52 -3.6(6)
C56 C51 C52 C53 -1.1(6)
B1 C51 C52 C53 175.5(4)
F52 C52 C53 F53 -2.2(6)
C51 C52 C53 F53 178.7(4)
F52 C52 C53 C54 178.0(4)
C51 C52 C53 C54 -1.1(7)
F53 C53 C54 F54 2.9(7)
C52 C53 C54 F54 -177.2(4)
F53 C53 C54 C55 -178.4(4)
C52 C53 C54 C55 1.4(7)
F54 C54 C55 F55 -1.3(6)
C53 C54 C55 F55 -180.0(4)
F54 C54 C55 C56 179.1(4)
C53 C54 C55 C56 0.5(7)
F55 C55 C56 F56 -2.3(6)
C54 C55 C56 F56 177.3(4)
F55 C55 C56 C51 177.5(4)
C54 C55 C56 C51 -2.9(7)
C52 C51 C56 F56 -177.2(3)
B1 C51 C56 F56 6.6(6)
C52 C51 C56 C55 3.1(6)
B1 C51 C56 C55 -173.1(4)
C5 N1 C61 C66 -100.8(5)
Zr1 N1 C61 C66 94.3(4)
C5 N1 C61 C62 86.3(5)
Zr1 N1 C61 C62 -78.5(5)
C66 C61 C62 C63 1.9(6)
N1 C61 C62 C63 174.9(4)
C61 C62 C63 C64 -0.1(7)
C62 C63 C64 C65 -1.0(6)
C62 C63 C64 C67 179.8(4)
C63 C64 C65 C66 0.2(6)
C67 C64 C65 C66 179.4(4)
C62 C61 C66 C65 -2.7(6)
N1 C61 C66 C65 -175.7(3)
C64 C65 C66 C61 1.7(6)
